data_7235496
loop_
_publ_author_name
'White, Nicholas G.'
'Lovett, Henry G.'
'Beer, Paul D.'

_publ_section_title
;
 Bis-triazolium containing macrocycles, pseudorotaxanes and interlocked
 structures for anion recognition
;
_journal_issue 24
_journal_name_full 'RSC Advances'
_journal_page_first 12133
_journal_paper_doi 10.1039/C4RA00615A
_journal_volume 4
_journal_year 2014
_chemical_compound_source synthesized
_chemical_formula_moiety '(C36 H44 N6 O7), 2(I), 1.5(C2 H3 N)'
_chemical_formula_sum 'C39 H48.5 I2 N7.5 O7'
_chemical_formula_weight 988.68
_space_group_IT_number 15
_space_group_name_Hall '-C 2yc'
_space_group_name_H-M_alt 'C 1 2/c 1'
_symmetry_cell_setting monoclinic
_symmetry_space_group_name_Hall '-C 2yc'
_symmetry_space_group_name_H-M 'C 1 2/c 1'
_atom_sites_solution_hydrogens geom
_atom_sites_solution_primary direct
_cell_angle_alpha 90
_cell_angle_beta 105.480(5)
_cell_angle_gamma 90
_cell_formula_units_Z 8
_cell_length_a 31.693(15)
_cell_length_b 8.641(4)
_cell_length_c 32.276(15)
_cell_measurement_reflns_used 10975
_cell_measurement_temperature 150
_cell_measurement_theta_max 31.7
_cell_measurement_theta_min 1.9
_cell_volume 8518(7)
_computing_cell_refinement 'CrystalClear (Rigaku, 1997--2002)'
_computing_data_collection 'CrystalClear (Rigaku, 1997--2002)'
_computing_data_reduction 'CrystalClear (Rigaku, 1997--2002)'
_computing_publication_material 'CRYSTALS (Betteridge et al., 2003)'
_computing_structure_refinement 'CRYSTALS (Betteridge et al., 2003)'
_computing_structure_solution 'SUPERFLIP (Palatinus & Chapuis, 2007)'
_diffrn_ambient_temperature 150
_diffrn_measured_fraction_theta_full 0.995
_diffrn_measured_fraction_theta_max 0.905
_diffrn_measurement_device Serial
_diffrn_measurement_device_type 'Rigaku Saturn724+ (2x2 bin mode)'
_diffrn_measurement_method \w/2\q
_diffrn_radiation_monochromator synchrotron
_diffrn_radiation_type synchrotron
_diffrn_radiation_wavelength 0.68889
_diffrn_reflns_av_R_equivalents 0.067
_diffrn_reflns_limit_h_max 47
_diffrn_reflns_limit_h_min -46
_diffrn_reflns_limit_k_max 12
_diffrn_reflns_limit_k_min -9
_diffrn_reflns_limit_l_max 49
_diffrn_reflns_limit_l_min -49
_diffrn_reflns_number 52507
_diffrn_reflns_theta_full 25.007
_diffrn_reflns_theta_max 32.903
_diffrn_reflns_theta_min 2.104
_diffrn_standards_decay_% 0
_diffrn_standards_interval_count 0
_diffrn_standards_interval_time 0
_diffrn_standards_number 0
_exptl_absorpt_coefficient_mu 1.532
_exptl_absorpt_correction_T_max 1.000
_exptl_absorpt_correction_T_min 0.826
_exptl_absorpt_correction_type multi-scan
_exptl_absorpt_process_details
;
CrystalClear (Rigaku, 1997--2002)
;
_exptl_crystal_colour colourless
_exptl_crystal_density_diffrn 1.543
_exptl_crystal_density_method 'not measured'
_exptl_crystal_description 'long plate'
_exptl_crystal_F_000 3976
_exptl_crystal_size_max 0.12
_exptl_crystal_size_mid 0.03
_exptl_crystal_size_min 0.01
_refine_diff_density_max 4.53
_refine_diff_density_min -2.40
_refine_ls_extinction_method None
_refine_ls_goodness_of_fit_ref 0.9071
_refine_ls_hydrogen_treatment constr
_refine_ls_matrix_type full
_refine_ls_number_parameters 502
_refine_ls_number_reflns 6826
_refine_ls_number_restraints 21
_refine_ls_R_factor_all 0.0903
_refine_ls_R_factor_gt 0.0830
_refine_ls_shift/su_max 0.0014362
_refine_ls_shift/su_mean 0.0000247
_refine_ls_structure_factor_coef Fsqd
_refine_ls_weighting_details
;
 Method, part 1, Chebychev polynomial, (Watkin, 1994, Prince, 1982) 
 [weight] = 1.0/[A~0~*T~0~(x)+A~1~*T~1~(x) ... +A~n-1~]*T~n-1~(x)] 
 where A~i~ are the Chebychev coefficients listed below and x= Fcalc/Fmax 
 Method = Robust Weighting (Prince, 1982) 
 W = [weight] * [1-(deltaF/6*sigmaF)^2^]^2^ 
 A~i~ are: 
 63.0 96.6 55.4 20.3 3.85 
;
_refine_ls_weighting_scheme calc
_refine_ls_wR_factor_all 0.1785
_refine_ls_wR_factor_gt 0.1760
_refine_ls_wR_factor_ref 0.1785
_reflns_limit_h_max 46
_reflns_limit_h_min -47
_reflns_limit_k_max 12
_reflns_limit_k_min 0
_reflns_limit_l_max 49
_reflns_limit_l_min 0
_reflns_number_gt 6189
_reflns_number_total 14415
_reflns_threshold_expression I>2.0\s(I)
_oxford_diffrn_Wilson_B_factor 3.54
_oxford_diffrn_Wilson_scale 86.83
_oxford_refine_ls_r_factor_ref 0.0903
_oxford_refine_ls_scale 0.11460(7)
_oxford_reflns_number_all 6826
_oxford_reflns_threshold_expression_ref I>-3.0\s(I)
_cod_data_source_file c4ra00615a2.cif
_cod_data_source_block triazoliummacrocycle5I
_cod_depositor_comments
;
The following automatic conversions were performed:

data item '_exptl_absorpt_correction_type' value 'Multi-scan' was
changed to 'multi-scan' in accordance with the
/home/saulius/struct/COD-crude-data/automatic-downloads/DataCite-retrospective/RSC/depositions/lib/dictionaries/cif_core.dic
dictionary named 'cif_core.dic' version 2.4.2 last updated on
2011-04-26.

Automatic conversion script
Id: cif_fix_values 6909 2019-04-08 15:41:33Z antanas 
;
_cod_original_cell_volume 8519(7)
_cod_original_sg_symbol_H-M 'C 2/c '
_cod_original_formula_sum 'C39 H48.5 I2 N7.50 O7'
_cod_database_code 7235496

loop_
_symmetry_equiv_pos_as_xyz
x,y,z
-x,-y,-z
x+1/2,y+1/2,z
-x+1/2,-y+1/2,-z
x,-y,z+1/2
-x,y,-z+1/2
x+1/2,-y+1/2,z+1/2
-x+1/2,y+1/2,-z+1/2

loop_
_atom_site_label
_atom_site_type_symbol
_atom_site_fract_x
_atom_site_fract_y
_atom_site_fract_z
_atom_site_U_iso_or_equiv
_atom_site_occupancy
_atom_site_adp_type
_atom_site_refinement_flags_posn
_atom_site_refinement_flags_adp
I1 I 0.744487(18) 0.53075(6) 0.836158(17) 0.0420 1.0000 Uani . .
I2 I 0.58483(2) -0.22819(9) 0.85857(2) 0.0674 1.0000 Uani . .
O3 O 0.98023(16) -0.2089(6) 0.88974(16) 0.0349 1.0000 Uani . .
C4 C 0.9942(2) -0.0515(9) 0.8884(3) 0.0385 1.0000 Uani . .
C5 C 0.9666(2) 0.0191(9) 0.8472(2) 0.0351 1.0000 Uani . .
O6 O 0.92501(16) 0.0555(6) 0.85355(16) 0.0350 1.0000 Uani . .
C7 C 0.8966(2) 0.1391(8) 0.8220(2) 0.0303 1.0000 Uani . .
C8 C 0.8626(2) 0.2124(8) 0.8344(2) 0.0324 1.0000 Uani . .
C9 C 0.8320(2) 0.2969(9) 0.8059(2) 0.0320 1.0000 Uani . .
C10 C 0.8344(2) 0.3143(8) 0.7631(2) 0.0311 1.0000 Uani . .
O11 O 0.80271(16) 0.4070(7) 0.73856(16) 0.0383 1.0000 Uani . .
C12 C 0.8033(2) 0.4377(9) 0.6953(2) 0.0347 1.0000 Uani . .
C13 C 0.7640(3) 0.5412(9) 0.6766(3) 0.0384 1.0000 Uani . .
N14 N 0.72312(18) 0.4601(7) 0.67368(18) 0.0293 1.0000 Uani . .
N15 N 0.69705(19) 0.4356(7) 0.63477(18) 0.0301 1.0000 Uani . .
N16 N 0.66388(17) 0.3595(7) 0.64141(17) 0.0280 1.0000 Uani . .
C17 C 0.6675(2) 0.3347(8) 0.6843(2) 0.0276 1.0000 Uani . .
C18 C 0.7061(2) 0.4012(9) 0.7046(2) 0.0321 1.0000 Uani . .
C19 C 0.6355(2) 0.2540(8) 0.7018(2) 0.0261 1.0000 Uani . .
C20 C 0.6087(2) 0.1342(8) 0.6805(2) 0.0328 1.0000 Uani . .
C21 C 0.5803(2) 0.0589(8) 0.6997(2) 0.0342 1.0000 Uani . .
C22 C 0.5782(2) 0.1013(9) 0.7406(2) 0.0324 1.0000 Uani . .
C23 C 0.6043(2) 0.2234(8) 0.7618(2) 0.0266 1.0000 Uani . .
C24 C 0.6326(2) 0.2974(8) 0.7425(2) 0.0253 1.0000 Uani . .
C25 C 0.6061(2) 0.2689(8) 0.8071(2) 0.0272 1.0000 Uani . .
N26 N 0.57622(18) 0.2399(7) 0.82988(17) 0.0282 1.0000 Uani . .
N27 N 0.5888(2) 0.2942(7) 0.86930(19) 0.0346 1.0000 Uani . .
N28 N 0.62709(19) 0.3565(8) 0.87172(18) 0.0341 1.0000 Uani . .
C29 C 0.6390(2) 0.3455(9) 0.8351(2) 0.0346 1.0000 Uani . .
C30 C 0.6530(3) 0.4202(11) 0.9132(2) 0.0429 1.0000 Uani . .
C31 C 0.6957(3) 0.3367(10) 0.9261(2) 0.0403 1.0000 Uani . .
O32 O 0.68644(18) 0.1766(7) 0.92612(18) 0.0467 1.0000 Uani . .
C33 C 0.7206(3) 0.0729(9) 0.9362(2) 0.0386 1.0000 Uani . .
C34 C 0.7643(3) 0.1131(10) 0.9556(2) 0.0403 1.0000 Uani . .
C35 C 0.7956(3) 0.0001(10) 0.9663(2) 0.0393 1.0000 Uani . .
C36 C 0.7849(3) -0.1557(10) 0.9591(2) 0.0383 1.0000 Uani . .
O37 O 0.81851(18) -0.2576(7) 0.97266(18) 0.0426 1.0000 Uani . .
C38 C 0.8073(3) -0.4212(10) 0.9682(3) 0.0485 1.0000 Uani . .
C39 C 0.8475(3) -0.5090(12) 0.9932(4) 0.0578 1.0000 Uani . .
O40 O 0.8849(2) -0.4993(7) 0.9767(2) 0.0634 1.0000 Uani . .
C41 C 0.8850(3) -0.5912(13) 0.9432(3) 0.0615 1.0000 Uani . .
C42 C 0.9310(3) -0.6004(10) 0.9380(3) 0.0427 1.0000 Uani . .
O43 O 0.9455(2) -0.4507(7) 0.9314(2) 0.0533 1.0000 Uani . .
C44 C 0.9897(3) -0.4460(10) 0.9285(3) 0.0411 1.0000 Uani . .
C45 C 1.0041(3) -0.2828(10) 0.9283(2) 0.0404 1.0000 Uani . .
C46 C 0.7410(3) -0.1937(11) 0.9385(3) 0.0484 1.0000 Uani . .
C47 C 0.7101(3) -0.0808(11) 0.9275(2) 0.0433 1.0000 Uani . .
C48 C 0.5329(2) 0.1663(10) 0.8165(3) 0.0389 1.0000 Uani . .
C49 C 0.6284(3) 0.3205(10) 0.6031(2) 0.0389 1.0000 Uani . .
C50 C 0.8671(2) 0.2411(9) 0.7503(2) 0.0304 1.0000 Uani . .
C51 C 0.8986(2) 0.1545(8) 0.7799(2) 0.0328 1.0000 Uani . .
N52 N 0.5000 -0.5432(14) 0.7500 0.0600 1.0000 Uani S T
C53 C 0.5000 -0.4151(18) 0.7500 0.0469 1.0000 Uani S T
C54 C 0.5000 -0.2474(14) 0.7500 0.0476 1.0000 Uani S T
N55 N 0.9139(5) 0.0619(13) 1.0000(4) 0.1147 1.0000 Uani . U
C56 C 0.9270(5) -0.0583(14) 1.0090(4) 0.0853 1.0000 Uani . U
C57 C 0.9372(4) -0.2058(13) 1.0234(4) 0.0747 1.0000 Uani . U
H41 H 1.0247 -0.0462 0.8885 0.0470 1.0000 Uiso R .
H42 H 0.9899 0.0041 0.9130 0.0468 1.0000 Uiso R .
H51 H 0.9802 0.1123 0.8402 0.0471 1.0000 Uiso R .
H52 H 0.9636 -0.0546 0.8241 0.0472 1.0000 Uiso R .
H81 H 0.8613 0.2039 0.8624 0.0392 1.0000 Uiso R .
H91 H 0.8090 0.3422 0.8145 0.0398 1.0000 Uiso R .
H121 H 0.8301 0.4879 0.6942 0.0435 1.0000 Uiso R .
H122 H 0.7997 0.3423 0.6791 0.0426 1.0000 Uiso R .
H131 H 0.7656 0.6290 0.6960 0.0470 1.0000 Uiso R .
H132 H 0.7640 0.5780 0.6482 0.0474 1.0000 Uiso R .
H181 H 0.7182 0.4063 0.7339 0.0370 1.0000 Uiso R .
H201 H 0.6098 0.1044 0.6532 0.0385 1.0000 Uiso R .
H211 H 0.5631 -0.0220 0.6852 0.0451 1.0000 Uiso R .
H221 H 0.5599 0.0504 0.7536 0.0408 1.0000 Uiso R .
H241 H 0.6501 0.3775 0.7568 0.0321 1.0000 Uiso R .
H291 H 0.6646 0.3833 0.8302 0.0423 1.0000 Uiso R .
H301 H 0.6372 0.4050 0.9348 0.0530 1.0000 Uiso R .
H302 H 0.6578 0.5298 0.9103 0.0530 1.0000 Uiso R .
H311 H 0.7124 0.3704 0.9545 0.0501 1.0000 Uiso R .
H312 H 0.7126 0.3563 0.9055 0.0499 1.0000 Uiso R .
H341 H 0.7717 0.2157 0.9621 0.0473 1.0000 Uiso R .
H351 H 0.8246 0.0275 0.9788 0.0521 1.0000 Uiso R .
H381 H 0.7832 -0.4411 0.9807 0.0560 1.0000 Uiso R .
H382 H 0.7984 -0.4522 0.9382 0.0560 1.0000 Uiso R .
H391 H 0.8557 -0.4642 1.0219 0.0650 1.0000 Uiso R .
H392 H 0.8398 -0.6170 0.9944 0.0649 1.0000 Uiso R .
H411 H 0.8745 -0.6926 0.9488 0.0672 1.0000 Uiso R .
H412 H 0.8655 -0.5491 0.9170 0.0670 1.0000 Uiso R .
H421 H 0.9502 -0.6448 0.9633 0.0502 1.0000 Uiso R .
H422 H 0.9308 -0.6652 0.9133 0.0502 1.0000 Uiso R .
H441 H 1.0085 -0.4998 0.9525 0.0483 1.0000 Uiso R .
H442 H 0.9915 -0.4959 0.9021 0.0482 1.0000 Uiso R .
H451 H 1.0353 -0.2808 0.9307 0.0543 1.0000 Uiso R .
H452 H 0.9984 -0.2300 0.9525 0.0541 1.0000 Uiso R .
H461 H 0.7333 -0.2962 0.9326 0.0570 1.0000 Uiso R .
H471 H 0.6812 -0.1063 0.9144 0.0540 1.0000 Uiso R .
H483 H 0.5172 0.1883 0.8374 0.0588 1.0000 Uiso R .
H484 H 0.5366 0.0575 0.8154 0.0591 1.0000 Uiso R .
H485 H 0.5164 0.2032 0.7888 0.0591 1.0000 Uiso R .
H493 H 0.6013 0.3121 0.6108 0.0607 1.0000 Uiso R .
H494 H 0.6348 0.2233 0.5918 0.0611 1.0000 Uiso R .
H495 H 0.6260 0.4009 0.5820 0.0611 1.0000 Uiso R .
H501 H 0.8683 0.2493 0.7221 0.0399 1.0000 Uiso R .
H511 H 0.9209 0.1061 0.7713 0.0372 1.0000 Uiso R .
H541 H 0.5085 -0.2068 0.7257 0.0611 0.5000 Uiso R .
H542 H 0.5201 -0.2068 0.7755 0.0611 0.5000 Uiso R .
H543 H 0.4714 -0.2068 0.7488 0.0611 0.5000 Uiso R .
H571 H 0.9492 -0.2591 1.0035 0.0915 1.0000 Uiso R .
H572 H 0.9581 -0.2026 1.0507 0.0915 1.0000 Uiso R .
H573 H 0.9116 -0.2583 1.0259 0.0915 1.0000 Uiso R .

loop_
_atom_site_aniso_label
_atom_site_aniso_U_11
_atom_site_aniso_U_22
_atom_site_aniso_U_33
_atom_site_aniso_U_23
_atom_site_aniso_U_13
_atom_site_aniso_U_12
I1 0.0474(3) 0.0379(3) 0.0469(3) 0.0000(2) 0.0233(2) 0.0038(2)
I2 0.0566(4) 0.0785(5) 0.0665(4) 0.0174(4) 0.0153(3) 0.0036(3)
O3 0.031(3) 0.039(3) 0.033(3) 0.003(2) 0.007(2) -0.001(2)
C4 0.030(4) 0.044(5) 0.043(4) 0.002(4) 0.012(3) -0.007(3)
C5 0.029(4) 0.036(4) 0.041(4) 0.001(3) 0.012(3) 0.000(3)
O6 0.030(3) 0.038(3) 0.040(3) 0.005(2) 0.015(2) 0.004(2)
C7 0.031(4) 0.027(4) 0.033(4) 0.002(3) 0.008(3) -0.002(3)
C8 0.031(4) 0.030(4) 0.040(4) -0.006(3) 0.016(3) -0.006(3)
C9 0.029(4) 0.033(4) 0.037(4) -0.006(3) 0.014(3) -0.003(3)
C10 0.027(3) 0.029(4) 0.033(4) -0.005(3) 0.001(3) -0.006(3)
O11 0.033(3) 0.048(3) 0.032(3) 0.001(2) 0.005(2) 0.008(2)
C12 0.030(4) 0.037(4) 0.039(4) -0.002(3) 0.013(3) -0.003(3)
C13 0.043(4) 0.035(4) 0.039(4) 0.005(3) 0.015(3) -0.006(4)
N14 0.029(3) 0.030(3) 0.029(3) 0.003(3) 0.007(2) 0.007(3)
N15 0.032(3) 0.032(3) 0.026(3) -0.003(2) 0.009(2) 0.000(3)
N16 0.025(3) 0.036(3) 0.022(3) -0.001(2) 0.006(2) 0.008(2)
C17 0.030(4) 0.033(4) 0.021(3) 0.001(3) 0.009(3) 0.011(3)
C18 0.030(4) 0.036(4) 0.028(4) 0.001(3) 0.005(3) 0.005(3)
C19 0.026(3) 0.026(3) 0.024(3) 0.001(3) 0.001(3) 0.003(3)
C20 0.039(4) 0.028(4) 0.030(4) 0.000(3) 0.006(3) 0.009(3)
C21 0.040(4) 0.024(4) 0.037(4) 0.001(3) 0.009(3) -0.001(3)
C22 0.028(4) 0.036(4) 0.031(4) 0.007(3) 0.005(3) 0.007(3)
C23 0.025(3) 0.031(4) 0.019(3) -0.003(3) -0.002(3) 0.007(3)
C24 0.026(3) 0.029(4) 0.020(3) 0.002(3) 0.005(3) 0.005(3)
C25 0.028(3) 0.031(4) 0.024(3) 0.005(3) 0.008(3) 0.008(3)
N26 0.029(3) 0.031(3) 0.021(3) 0.004(2) 0.001(2) 0.002(2)
N27 0.036(3) 0.036(4) 0.032(3) 0.000(3) 0.009(3) 0.004(3)
N28 0.033(3) 0.044(4) 0.025(3) -0.003(3) 0.008(2) 0.001(3)
C29 0.031(4) 0.044(4) 0.031(4) -0.004(3) 0.012(3) -0.006(3)
C30 0.044(4) 0.053(5) 0.033(4) -0.011(4) 0.012(3) -0.005(4)
C31 0.042(4) 0.055(5) 0.022(4) -0.002(3) 0.006(3) -0.009(4)
O32 0.040(3) 0.052(4) 0.045(3) 0.009(3) 0.006(2) -0.011(3)
C33 0.048(5) 0.041(5) 0.027(4) 0.000(3) 0.011(3) -0.011(4)
C34 0.043(4) 0.046(5) 0.031(4) -0.007(3) 0.009(3) -0.012(4)
C35 0.036(4) 0.054(5) 0.029(4) -0.007(3) 0.011(3) -0.011(4)
C36 0.041(4) 0.046(5) 0.030(4) -0.013(3) 0.015(3) -0.012(4)
O37 0.044(3) 0.044(3) 0.044(3) -0.006(3) 0.019(3) -0.010(3)
C38 0.059(5) 0.048(5) 0.049(5) -0.006(4) 0.032(4) -0.019(4)
C39 0.055(5) 0.056(6) 0.078(7) -0.001(5) 0.043(5) -0.008(5)
O40 0.076(4) 0.045(4) 0.089(5) -0.009(3) 0.056(4) -0.010(3)
C41 0.074(7) 0.054(6) 0.059(6) -0.004(5) 0.023(5) -0.022(5)
C42 0.049(5) 0.035(4) 0.047(5) -0.004(4) 0.018(4) 0.003(4)
O43 0.052(4) 0.034(3) 0.086(5) 0.009(3) 0.040(3) 0.003(3)
C44 0.035(4) 0.045(5) 0.044(4) 0.005(4) 0.012(3) 0.011(3)
C45 0.031(4) 0.055(5) 0.034(4) 0.006(4) 0.006(3) 0.001(4)
C46 0.056(5) 0.051(5) 0.042(4) -0.007(4) 0.020(4) -0.022(4)
C47 0.037(4) 0.061(5) 0.031(4) -0.003(4) 0.008(3) -0.017(4)
C48 0.038(4) 0.042(4) 0.042(4) -0.005(4) 0.019(3) -0.009(3)
C49 0.040(4) 0.056(5) 0.019(3) -0.008(3) 0.003(3) -0.006(4)
C50 0.026(3) 0.040(4) 0.025(3) -0.003(3) 0.005(3) -0.005(3)
C51 0.036(4) 0.030(4) 0.038(4) -0.009(3) 0.019(3) -0.005(3)
N52 0.095(9) 0.042(7) 0.056(7) 0.0000 0.043(7) 0.0000
C53 0.046(7) 0.062(9) 0.040(6) 0.0000 0.025(5) 0.0000
C54 0.045(7) 0.040(7) 0.054(7) 0.0000 0.008(6) 0.0000
N55 0.137(8) 0.065(5) 0.097(7) 0.005(5) -0.047(6) -0.010(6)
C56 0.105(7) 0.057(4) 0.066(5) -0.006(4) -0.026(5) -0.018(5)
C57 0.099(7) 0.055(4) 0.060(6) -0.010(4) 0.004(5) -0.011(5)

loop_
_atom_type_symbol
_atom_type_scat_dispersion_real
_atom_type_scat_dispersion_imag
_atom_type_scat_Cromer_Mann_a1
_atom_type_scat_Cromer_Mann_b1
_atom_type_scat_Cromer_Mann_a2
_atom_type_scat_Cromer_Mann_b2
_atom_type_scat_Cromer_Mann_a3
_atom_type_scat_Cromer_Mann_b3
_atom_type_scat_Cromer_Mann_a4
_atom_type_scat_Cromer_Mann_b4
_atom_type_scat_Cromer_Mann_c
_atom_type_scat_source
C 0.0033 0.0016 2.3100 20.8439 1.0200 10.2075 1.5886 0.5687 0.8650 51.6512 0.2156 'International Tables Vol C 4.2.6.8 and 6.1.1.4'
H 0.0000 0.0000 0.4930 10.5109 0.3229 26.1257 0.1402 3.1424 0.0408 57.7998 0.0030 'International Tables Vol C 4.2.6.8 and 6.1.1.4'
N 0.0061 0.0033 12.2126 0.0057 3.1322 9.8933 2.0125 28.9975 1.1663 0.5826 -11.5290 'International Tables Vol C 4.2.6.8 and 6.1.1.4'
O 0.0106 0.0060 3.0485 13.2771 2.2868 5.7011 1.5463 0.3239 0.8670 32.9089 0.2508 'International Tables Vol C 4.2.6.8 and 6.1.1.4'
I -0.4742 1.8119 20.1472 4.3470 18.9949 0.3814 7.5138 27.7660 2.2735 66.8776 4.0712 'International Tables Vol C 4.2.6.8 and 6.1.1.4'

loop_
_geom_angle_atom_site_label_1
_geom_angle_site_symmetry_1
_geom_angle_atom_site_label_2
_geom_angle_atom_site_label_3
_geom_angle_site_symmetry_3
_geom_angle
_geom_angle_publ_flag
C4 . O3 C45 . 110.9(6) yes
O3 . C4 C5 . 107.4(6) yes
O3 . C4 H41 . 111.1 no
C5 . C4 H41 . 109.2 no
O3 . C4 H42 . 109.4 no
C5 . C4 H42 . 110.2 no
H41 . C4 H42 . 109.4 no
C4 . C5 O6 . 107.7(6) yes
C4 . C5 H51 . 110.7 no
O6 . C5 H51 . 109.6 no
C4 . C5 H52 . 109.2 no
O6 . C5 H52 . 110.5 no
H51 . C5 H52 . 109.1 no
C5 . O6 C7 . 117.4(5) yes
O6 . C7 C8 . 115.4(6) yes
O6 . C7 C51 . 125.9(6) yes
C8 . C7 C51 . 118.6(7) yes
C7 . C8 C9 . 121.1(7) yes
C7 . C8 H81 . 119.2 no
C9 . C8 H81 . 119.8 no
C8 . C9 C10 . 120.2(7) yes
C8 . C9 H91 . 120.1 no
C10 . C9 H91 . 119.7 no
C9 . C10 O11 . 114.0(6) yes
C9 . C10 C50 . 119.3(7) yes
O11 . C10 C50 . 126.7(7) yes
C10 . O11 C12 . 118.6(6) yes
O11 . C12 C13 . 106.0(6) yes
O11 . C12 H121 . 111.3 no
C13 . C12 H121 . 110.8 no
O11 . C12 H122 . 109.9 no
C13 . C12 H122 . 108.8 no
H121 . C12 H122 . 109.9 no
C12 . C13 N14 . 111.3(6) yes
C12 . C13 H131 . 107.8 no
N14 . C13 H131 . 108.0 no
C12 . C13 H132 . 111.2 no
N14 . C13 H132 . 108.8 no
H131 . C13 H132 . 109.8 no
C13 . N14 N15 . 117.3(6) yes
C13 . N14 C18 . 131.0(6) yes
N15 . N14 C18 . 111.7(6) yes
N14 . N15 N16 . 104.5(5) yes
N15 . N16 C17 . 112.9(6) yes
N15 . N16 C49 . 116.5(5) yes
C17 . N16 C49 . 130.5(6) yes
N16 . C17 C18 . 104.0(6) yes
N16 . C17 C19 . 125.7(6) yes
C18 . C17 C19 . 130.3(6) yes
N14 . C18 C17 . 106.8(6) yes
N14 . C18 H181 . 126.9 no
C17 . C18 H181 . 126.3 no
C17 . C19 C20 . 123.7(6) yes
C17 . C19 C24 . 117.5(6) yes
C20 . C19 C24 . 118.8(6) yes
C19 . C20 C21 . 120.6(7) yes
C19 . C20 H201 . 120.1 no
C21 . C20 H201 . 119.4 no
C20 . C21 C22 . 120.3(7) yes
C20 . C21 H211 . 119.5 no
C22 . C21 H211 . 120.2 no
C21 . C22 C23 . 119.4(7) yes
C21 . C22 H221 . 120.4 no
C23 . C22 H221 . 120.2 no
C22 . C23 C24 . 119.9(6) yes
C22 . C23 C25 . 122.6(6) yes
C24 . C23 C25 . 117.2(6) yes
C19 . C24 C23 . 121.0(6) yes
C19 . C24 H241 . 119.4 no
C23 . C24 H241 . 119.6 no
C23 . C25 N26 . 128.5(6) yes
C23 . C25 C29 . 127.0(6) yes
N26 . C25 C29 . 104.5(6) yes
C25 . N26 N27 . 112.4(6) yes
C25 . N26 C48 . 130.4(6) yes
N27 . N26 C48 . 117.2(6) yes
N26 . N27 N28 . 103.9(6) yes
N27 . N28 C29 . 113.2(6) yes
N27 . N28 C30 . 119.2(6) yes
C29 . N28 C30 . 127.5(6) yes
C25 . C29 N28 . 106.0(6) yes
C25 . C29 H291 . 127.6 no
N28 . C29 H291 . 126.4 no
N28 . C30 C31 . 108.4(6) yes
N28 . C30 H301 . 109.4 no
C31 . C30 H301 . 109.9 no
N28 . C30 H302 . 109.8 no
C31 . C30 H302 . 110.1 no
H301 . C30 H302 . 109.2 no
C30 . C31 O32 . 107.4(7) yes
C30 . C31 H311 . 110.0 no
O32 . C31 H311 . 110.8 no
C30 . C31 H312 . 110.5 no
O32 . C31 H312 . 108.8 no
H311 . C31 H312 . 109.4 no
C31 . O32 C33 . 119.2(6) yes
O32 . C33 C34 . 124.4(7) yes
O32 . C33 C47 . 116.6(7) yes
C34 . C33 C47 . 119.0(8) yes
C33 . C34 C35 . 119.9(8) yes
C33 . C34 H341 . 119.8 no
C35 . C34 H341 . 120.3 no
C34 . C35 C36 . 121.3(7) yes
C34 . C35 H351 . 119.5 no
C36 . C35 H351 . 119.2 no
C35 . C36 O37 . 115.8(7) yes
C35 . C36 C46 . 118.0(8) yes
O37 . C36 C46 . 126.2(8) yes
C36 . O37 C38 . 116.5(6) yes
O37 . C38 C39 . 106.5(7) yes
O37 . C38 H381 . 109.2 no
C39 . C38 H381 . 109.4 no
O37 . C38 H382 . 111.4 no
C39 . C38 H382 . 111.7 no
H381 . C38 H382 . 108.6 no
C38 . C39 O40 . 115.8(8) yes
C38 . C39 H391 . 106.2 no
O40 . C39 H391 . 107.2 no
C38 . C39 H392 . 108.6 no
O40 . C39 H392 . 108.4 no
H391 . C39 H392 . 110.5 no
C39 . O40 C41 . 116.6(8) yes
O40 . C41 C42 . 109.3(8) yes
O40 . C41 H411 . 107.9 no
C42 . C41 H411 . 111.1 no
O40 . C41 H412 . 109.9 no
C42 . C41 H412 . 109.2 no
H411 . C41 H412 . 109.3 no
C41 . C42 O43 . 109.3(7) yes
C41 . C42 H421 . 109.7 no
O43 . C42 H421 . 109.7 no
C41 . C42 H422 . 109.0 no
O43 . C42 H422 . 109.7 no
H421 . C42 H422 . 109.4 no
C42 . O43 C44 . 113.6(6) yes
O43 . C44 C45 . 109.6(6) yes
O43 . C44 H441 . 109.9 no
C45 . C44 H441 . 109.7 no
O43 . C44 H442 . 109.5 no
C45 . C44 H442 . 109.2 no
H441 . C44 H442 . 108.9 no
C44 . C45 O3 . 109.8(6) yes
C44 . C45 H451 . 109.0 no
O3 . C45 H451 . 110.7 no
C44 . C45 H452 . 108.9 no
O3 . C45 H452 . 109.0 no
H451 . C45 H452 . 109.4 no
C36 . C46 C47 . 120.4(8) yes
C36 . C46 H461 . 119.4 no
C47 . C46 H461 . 120.2 no
C33 . C47 C46 . 121.3(8) yes
C33 . C47 H471 . 118.5 no
C46 . C47 H471 . 120.2 no
N26 . C48 H483 . 109.1 no
N26 . C48 H484 . 108.9 no
H483 . C48 H484 . 108.4 no
N26 . C48 H485 . 111.3 no
H483 . C48 H485 . 109.4 no
H484 . C48 H485 . 109.6 no
N16 . C49 H493 . 109.7 no
N16 . C49 H494 . 109.2 no
H493 . C49 H494 . 109.2 no
N16 . C49 H495 . 109.1 no
H493 . C49 H495 . 109.4 no
H494 . C49 H495 . 110.2 no
C10 . C50 C51 . 120.1(7) yes
C10 . C50 H501 . 119.7 no
C51 . C50 H501 . 120.3 no
C50 . C51 C7 . 120.7(7) yes
C50 . C51 H511 . 120.1 no
C7 . C51 H511 . 119.3 no
N52 . C53 C54 . 179.992 yes
C53 . C54 H542 6_656 111.4 no
C53 . C54 H541 6_656 111.4 no
H542 6_656 C54 H541 6_656 107.5 no
C53 . C54 H543 6_656 111.4 no
H542 6_656 C54 H543 6_656 107.5 no
H541 6_656 C54 H543 6_656 107.5 no
C53 . C54 H541 . 111.4 no
H542 6_656 C54 H541 . 55.5 no
H541 6_656 C54 H541 . 137.2 no
H543 6_656 C54 H541 . 55.5 no
C53 . C54 H542 . 111.4 no
H542 6_656 C54 H542 . 137.2 no
H541 6_656 C54 H542 . 55.5 no
H543 6_656 C54 H542 . 55.5 no
H541 . C54 H542 . 107.5 no
C53 . C54 H543 . 111.4 no
H542 6_656 C54 H543 . 55.5 no
H541 6_656 C54 H543 . 55.5 no
H543 6_656 C54 H543 . 137.2 no
H541 . C54 H543 . 107.5 no
H542 . C54 H543 . 107.5 no
N55 . C56 C57 . 169.9(19) yes
C56 . C57 H571 . 108.8 no
C56 . C57 H572 . 109.3 no
H571 . C57 H572 . 109.5 no
C56 . C57 H573 . 110.2 no
H571 . C57 H573 . 109.5 no
H572 . C57 H573 . 109.5 no

loop_
_geom_bond_atom_site_label_1
_geom_bond_atom_site_label_2
_geom_bond_site_symmetry_2
_geom_bond_distance
_geom_bond_publ_flag
O3 C4 . 1.435(10) yes
O3 C45 . 1.423(9) yes
C4 C5 . 1.510(11) yes
C4 H41 . 0.967 no
C4 H42 . 0.970 no
C5 O6 . 1.423(8) yes
C5 H51 . 0.967 no
C5 H52 . 0.966 no
O6 C7 . 1.371(9) yes
C7 C8 . 1.396(10) yes
C7 C51 . 1.384(10) yes
C8 C9 . 1.358(11) yes
C8 H81 . 0.920 no
C9 C10 . 1.414(10) yes
C9 H91 . 0.931 no
C10 O11 . 1.362(9) yes
C10 C50 . 1.367(10) yes
O11 C12 . 1.425(9) yes
C12 C13 . 1.520(11) yes
C12 H121 . 0.964 no
C12 H122 . 0.966 no
C13 N14 . 1.454(9) yes
C13 H131 . 0.976 no
C13 H132 . 0.970 no
N14 N15 . 1.323(8) yes
N14 C18 . 1.354(9) yes
N15 N16 . 1.306(8) yes
N16 C17 . 1.375(9) yes
N16 C49 . 1.471(9) yes
C17 C18 . 1.353(10) yes
C17 C19 . 1.463(10) yes
C18 H181 . 0.921 no
C19 C20 . 1.398(10) yes
C19 C24 . 1.391(9) yes
C20 C21 . 1.383(11) yes
C20 H201 . 0.928 no
C21 C22 . 1.390(10) yes
C21 H211 . 0.933 no
C22 C23 . 1.400(10) yes
C22 H221 . 0.914 no
C23 C24 . 1.381(10) yes
C23 C25 . 1.499(9) yes
C24 H241 . 0.928 no
C25 N26 . 1.370(9) yes
C25 C29 . 1.355(10) yes
N26 N27 . 1.314(8) yes
N26 C48 . 1.469(9) yes
N27 N28 . 1.311(9) yes
N28 C29 . 1.337(9) yes
N28 C30 . 1.478(9) yes
C29 H291 . 0.927 no
C30 C31 . 1.493(12) yes
C30 H301 . 0.967 no
C30 H302 . 0.969 no
C31 O32 . 1.414(11) yes
C31 H311 . 0.971 no
C31 H312 . 0.975 no
O32 C33 . 1.375(10) yes
C33 C34 . 1.405(11) yes
C33 C47 . 1.380(12) yes
C34 C35 . 1.368(12) yes
C34 H341 . 0.926 no
C35 C36 . 1.393(12) yes
C35 H351 . 0.932 no
C36 O37 . 1.362(10) yes
C36 C46 . 1.411(12) yes
O37 C38 . 1.456(10) yes
C38 C39 . 1.519(14) yes
C38 H381 . 0.971 no
C38 H382 . 0.971 no
C39 O40 . 1.424(10) yes
C39 H391 . 0.973 no
C39 H392 . 0.968 no
O40 C41 . 1.343(12) yes
C41 C42 . 1.514(13) yes
C41 H411 . 0.971 no
C41 H412 . 0.975 no
C42 O43 . 1.408(10) yes
C42 H421 . 0.960 no
C42 H422 . 0.972 no
O43 C44 . 1.430(9) yes
C44 C45 . 1.483(12) yes
C44 H441 . 0.963 no
C44 H442 . 0.971 no
C45 H451 . 0.971 no
C45 H452 . 0.962 no
C46 C47 . 1.361(13) yes
C46 H461 . 0.924 no
C47 H471 . 0.927 no
C48 H483 . 0.958 no
C48 H484 . 0.950 no
C48 H485 . 0.962 no
C49 H493 . 0.959 no
C49 H494 . 0.960 no
C49 H495 . 0.962 no
C50 C51 . 1.400(11) yes
C50 H501 . 0.923 no
C51 H511 . 0.925 no
N52 C53 . 1.107(17) yes
C53 C54 . 1.45(2) yes
C54 H542 6_656 0.962 no
C54 H541 6_656 0.962 no
C54 H543 6_656 0.962 no
C54 H541 . 0.962 no
C54 H542 . 0.962 no
C54 H543 . 0.962 no
N55 C56 . 1.128(16) yes
C56 C57 . 1.365(16) yes
C57 H571 . 0.950 no
C57 H572 . 0.950 no
C57 H573 . 0.950 no

loop_
_geom_hbond_atom_site_label_D
_geom_hbond_atom_site_label_H
_geom_hbond_atom_site_label_A
_geom_hbond_site_symmetry_A
_geom_hbond_angle_DHA
_geom_hbond_distance_DH
_geom_hbond_distance_HA
_geom_hbond_distance_DA
_geom_hbond_publ_flag
C48 H483 O3 3_455 170 0.96 2.46 3.413(11) yes
C48 H485 N52 1_565 138 0.96 2.51 3.287(11) yes
C49 H493 O3 8_656 165 0.96 2.58 3.519(11) yes
